data_1576740
loop_
_publ_author_name
'Back, Nick'
'Guthrie, Emylie'
'Zhu, Chengxu'
'de Visser, Sam P.'
'Tahsini, Laleh'

_publ_section_title
;
 Metal ligand cooperativity in the direct carboxylation and esterification
 of terminal alkynes by Cu-CNC complexes bearing 2,6-lutidine linkers.
;
_journal_issue 4
_journal_name_full 'Chemical science'
_journal_page_first 2087
_journal_page_last 2101
_journal_paper_doi 10.1039/d5sc08379f
_journal_volume 17
_journal_year 2026
_chemical_formula_moiety 'C78 H76 Cu2 N10, 2(C2 H3 N)'
_chemical_formula_sum 'C82 H82 Cu2 N12'
_chemical_formula_weight 1362.67
_chemical_name_systematic '[Cu(IMesC^N^C)(PA)]'
_chemical_properties_physical Air-sensitive,Moisture-sensitive
_space_group_crystal_system triclinic
_space_group_IT_number 2
_space_group_name_Hall '-P 1'
_space_group_name_H-M_alt 'P -1'
_atom_sites_solution_hydrogens geom
_atom_sites_solution_primary dual
_audit_creation_date 2025-08-22
_audit_creation_method
;
Olex2 1.5
(compiled 2025.07.13 svn.rb7424aed for OlexSys, GUI svn.r7314)
;
_audit_update_record
;
2025-12-09 deposited with the CCDC.	2026-01-08 downloaded from the CCDC.
;
_cell_angle_alpha 90.952(2)
_cell_angle_beta 94.577(2)
_cell_angle_gamma 95.280(2)
_cell_formula_units_Z 1
_cell_length_a 8.3559(4)
_cell_length_b 11.2732(6)
_cell_length_c 19.0233(8)
_cell_measurement_reflns_used 9931
_cell_measurement_temperature 100.00
_cell_measurement_theta_max 27.407
_cell_measurement_theta_min 2.456
_cell_volume 1778.14(15)
_computing_cell_refinement 'SAINT V8.41 (Bruker AXS Inc, 2024)'
_computing_data_reduction 'SAINT V8.41 (Bruker AXS Inc, 2024)'
_computing_molecular_graphics 'Olex2 1.5 (Dolomanov et al., 2009)'
_computing_publication_material 'Olex2 1.5 (Dolomanov et al., 2009)'
_computing_structure_refinement 'XL  (Sheldrick, 2008)'
_computing_structure_solution 'SHELXT 2018/2 (Sheldrick, 2018)'
_diffrn_ambient_temperature 100.00
_diffrn_measured_fraction_theta_full 1.000
_diffrn_measured_fraction_theta_max 0.999
_diffrn_measurement_device_type 'Bruker D8 Venture DUO with Photon 3'
_diffrn_radiation_type MoK\a
_diffrn_radiation_wavelength 0.71073
_diffrn_reflns_av_R_equivalents 0.0617
_diffrn_reflns_av_unetI/netI 0.0420
_diffrn_reflns_Laue_measured_fraction_full 1.000
_diffrn_reflns_Laue_measured_fraction_max 0.999
_diffrn_reflns_limit_h_max 10
_diffrn_reflns_limit_h_min -10
_diffrn_reflns_limit_k_max 14
_diffrn_reflns_limit_k_min -14
_diffrn_reflns_limit_l_max 24
_diffrn_reflns_limit_l_min -24
_diffrn_reflns_number 47397
_diffrn_reflns_point_group_measured_fraction_full 1.000
_diffrn_reflns_point_group_measured_fraction_max 0.999
_diffrn_reflns_theta_full 25.242
_diffrn_reflns_theta_max 27.102
_diffrn_reflns_theta_min 2.086
_diffrn_source_current 1.4
_diffrn_source_power 0.07
_diffrn_source_voltage 50.0
_exptl_absorpt_coefficient_mu 0.652
_exptl_absorpt_correction_T_max 0.7457
_exptl_absorpt_correction_T_min 0.6760
_exptl_absorpt_correction_type numerical
_exptl_absorpt_process_details
;
SADABS-2016/2 (Bruker,2016/2) was used for absorption correction.
wR2(int) was 0.0722 before and 0.0481 after correction.
The Ratio of minimum to maximum transmission is 0.9065.
The \l/2 correction factor is Not present.
;
_exptl_crystal_colour 'clear colourless'
_exptl_crystal_colour_lustre clear
_exptl_crystal_colour_primary colourless
_exptl_crystal_density_diffrn 1.273
_exptl_crystal_description irregular
_exptl_crystal_F_000 716
_exptl_crystal_size_max 0.124
_exptl_crystal_size_mid 0.113
_exptl_crystal_size_min 0.027
_refine_diff_density_max 0.317
_refine_diff_density_min -0.504
_refine_diff_density_rms 0.058
_refine_ls_extinction_coef 0.0029(6)
_refine_ls_extinction_expression Fc^*^=kFc[1+0.001xFc^2^\l^3^/sin(2\q)]^-1/4^
_refine_ls_extinction_method 'SHELXL-2019/2 (Sheldrick 2019)'
_refine_ls_goodness_of_fit_ref 1.024
_refine_ls_hydrogen_treatment constr
_refine_ls_matrix_type full
_refine_ls_number_parameters 470
_refine_ls_number_reflns 7847
_refine_ls_number_restraints 75
_refine_ls_restrained_S_all 1.023
_refine_ls_R_factor_all 0.0609
_refine_ls_R_factor_gt 0.0403
_refine_ls_shift/su_max 0.001
_refine_ls_shift/su_mean 0.000
_refine_ls_structure_factor_coef Fsqd
_refine_ls_weighting_details 'w=1/[\s^2^(Fo^2^)+(0.0356P)^2^+1.5121P] where P=(Fo^2^+2Fc^2^)/3'
_refine_ls_weighting_scheme calc
_refine_ls_wR_factor_gt 0.0895
_refine_ls_wR_factor_ref 0.0985
_reflns_Friedel_coverage 0.000
_reflns_number_gt 6100
_reflns_number_total 7847
_reflns_threshold_expression 'I > 2\s(I)'
_cod_data_source_file d5sc08379f2.cif
_cod_data_source_block tah25_09
_cod_database_code 1576740
_shelx_shelxl_version_number 2019/3
_shelx_space_group_comment
;
The symmetry employed for this shelxl refinement is uniquely defined
by the following loop, which should always be used as a source of
symmetry information in preference to the above space-group names.
They are only intended as comments.
;
_shelx_estimated_absorpt_t_max 0.983
_shelx_estimated_absorpt_t_min 0.924
_olex2_refinement_description
;
1. Fixed Uiso
 At 1.2 times of:
  All C(H) groups, All C(H,H) groups
 At 1.5 times of:
  All C(H,H,H) groups
2. Restrained distances
 C42-C41 \\sim C42A-C41A
 with sigma of 0.02
 C41-N6 \\sim C41A-N6A
 with sigma of 0.02
 C42-N6 \\sim C42A-N6A
 with sigma of 0.04
3. Uiso/Uaniso restraints and constraints
N6 \\sim N6A \\sim C41 \\sim C41A \\sim C42 \\sim C42A: within 2A with sigma of
0.01 and sigma for terminal atoms of 0.02 within 2A
4. Rigid body (RIGU) restrains
 N6, N6A, C41, C41A, C42, C42A
 with sigma for 1-2 distances of 0.001 and sigma for 1-3 distances of 0.001
5. Others
 Sof(N6A)=Sof(C41A)=Sof(C42A)=Sof(H42D)=Sof(H42E)=Sof(H42F)=1-FVAR(1)
 Sof(N6)=Sof(C41)=Sof(C42)=Sof(H42A)=Sof(H42B)=Sof(H42C)=FVAR(1)
6.a Secondary CH2 refined with riding coordinates:
 C12(H12A,H12B), C18(H18A,H18B)
6.b Aromatic/amide H refined with riding coordinates:
 C4(H4), C5(H5), C7(H7), C8(H8), C10(H10), C11(H11), C15(H15), C16(H16),
 C17(H17), C20(H20), C21(H21), C24(H24), C26(H26), C33(H33), C35(H35), C38(H38)
6.c Idealised Me refined as rotating group:
 C28(H28A,H28B,H28C), C29(H29A,H29B,H29C), C30(H30A,H30B,H30C), C37(H37A,H37B,
 H37C), C39(H39A,H39B,H39C), C40(H40A,H40B,H40C), C42(H42A,H42B,H42C),
 C42A(H42D,H42E,H42F)
;
_olex2_exptl_crystal_mounting_method 'MiTeGen 100 micron MIcroLoop'
_olex2_submission_special_instructions 'No special instructions were received'

loop_
_space_group_symop_operation_xyz
'x, y, z'
'-x, -y, -z'

loop_
_atom_site_label
_atom_site_type_symbol
_atom_site_fract_x
_atom_site_fract_y
_atom_site_fract_z
_atom_site_U_iso_or_equiv
_atom_site_adp_type
_atom_site_occupancy
_atom_site_site_symmetry_order
_atom_site_calc_flag
_atom_site_refinement_flags_posn
_atom_site_refinement_flags_adp
_atom_site_refinement_flags_occupancy
_atom_site_disorder_assembly
_atom_site_disorder_group
Cu1 Cu 0.46051(3) 0.70137(2) 0.71639(2) 0.02394(9) Uani 1 1 d . . . . .
N1 N 0.4941(2) 0.49495(16) 0.81499(9) 0.0242(4) Uani 1 1 d . . . . .
N2 N 0.6317(2) 0.48039(16) 0.72611(9) 0.0240(4) Uani 1 1 d . . . . .
N3 N 0.7185(2) 0.46624(16) 0.53911(9) 0.0246(4) Uani 1 1 d . . . . .
N4 N 0.8314(2) 0.35516(16) 0.38163(9) 0.0247(4) Uani 1 1 d . . . . .
N5 N 0.8713(2) 0.20471(16) 0.31826(9) 0.0230(4) Uani 1 1 d . . . . .
C1 C 0.6052(3) 0.8381(2) 0.69719(12) 0.0304(5) Uani 1 1 d . . . . .
C2 C 0.6810(3) 0.9274(2) 0.67711(12) 0.0298(5) Uani 1 1 d . . . . .
C3 C 0.7691(3) 1.0287(2) 0.64799(12) 0.0296(5) Uani 1 1 d . . . . .
C4 C 0.8627(3) 1.1150(2) 0.69011(13) 0.0347(5) Uani 1 1 d . . . . .
H4 H 0.867616 1.109481 0.740003 0.042 Uiso 1 1 calc R U . . .
C5 C 0.9490(3) 1.2089(2) 0.65977(14) 0.0386(6) Uani 1 1 d . . . . .
H5 H 1.011187 1.267861 0.689201 0.046 Uiso 1 1 calc R U . . .
C7 C 0.8529(4) 1.1336(3) 0.54488(15) 0.0462(7) Uani 1 1 d . . . . .
H7 H 0.849461 1.139519 0.495032 0.055 Uiso 1 1 calc R U . . .
C8 C 0.7651(3) 1.0402(2) 0.57502(14) 0.0415(6) Uani 1 1 d . . . . .
H8 H 0.700819 0.982793 0.545326 0.050 Uiso 1 1 calc R U . . .
C9 C 0.5310(3) 0.5531(2) 0.75488(11) 0.0244(5) Uani 1 1 d . . . . .
C10 C 0.5705(3) 0.3909(2) 0.82273(12) 0.0287(5) Uani 1 1 d . . . . .
H10 H 0.563177 0.336869 0.860362 0.034 Uiso 1 1 calc R U . . .
C11 C 0.6566(3) 0.3819(2) 0.76676(11) 0.0279(5) Uani 1 1 d . . . . .
H11 H 0.721895 0.320037 0.756849 0.034 Uiso 1 1 calc R U . . .
C12 C 0.7111(3) 0.5085(2) 0.66209(11) 0.0273(5) Uani 1 1 d . . . . .
H12A H 0.827496 0.499257 0.671336 0.033 Uiso 1 1 calc R U . . .
H12B H 0.700333 0.593163 0.651375 0.033 Uiso 1 1 calc R U . . .
C13 C 0.6468(3) 0.43303(19) 0.59770(11) 0.0244(5) Uani 1 1 d . . . . .
C14 C 0.6688(3) 0.4063(2) 0.47873(11) 0.0252(5) Uani 1 1 d . . . . .
C15 C 0.5484(3) 0.3120(2) 0.47409(12) 0.0298(5) Uani 1 1 d . . . . .
H15 H 0.516008 0.271384 0.430385 0.036 Uiso 1 1 calc R U . . .
C16 C 0.4772(3) 0.2790(2) 0.53476(12) 0.0317(5) Uani 1 1 d . . . . .
H16 H 0.395016 0.214691 0.533348 0.038 Uiso 1 1 calc R U . . .
C17 C 0.5261(3) 0.3402(2) 0.59768(12) 0.0286(5) Uani 1 1 d . . . . .
H17 H 0.477962 0.319016 0.639841 0.034 Uiso 1 1 calc R U . . .
C18 C 0.7517(3) 0.4486(2) 0.41459(11) 0.0287(5) Uani 1 1 d . . . . .
H18A H 0.670954 0.477711 0.379713 0.034 Uiso 1 1 calc R U . . .
H18B H 0.832627 0.516249 0.428727 0.034 Uiso 1 1 calc R U . . .
C19 C 0.7602(3) 0.28469(19) 0.32666(11) 0.0235(4) Uani 1 1 d . . . . .
C20 C 1.0064(3) 0.2266(2) 0.36556(12) 0.0292(5) Uani 1 1 d . . . . .
H20 H 1.099048 0.183505 0.368737 0.035 Uiso 1 1 calc R U . . .
C21 C 0.9808(3) 0.3204(2) 0.40582(12) 0.0294(5) Uani 1 1 d . . . . .
H21 H 1.051093 0.356124 0.443564 0.035 Uiso 1 1 calc R U . . .
C22 C 0.3937(3) 0.5401(2) 0.86542(11) 0.0244(4) Uani 1 1 d . . . . .
C23 C 0.4680(3) 0.6083(2) 0.92290(11) 0.0254(5) Uani 1 1 d . . . . .
C24 C 0.3684(3) 0.6546(2) 0.96974(11) 0.0296(5) Uani 1 1 d . . . . .
H24 H 0.415962 0.703111 1.008578 0.036 Uiso 1 1 calc R U . . .
C25 C 0.2021(3) 0.6321(2) 0.96135(12) 0.0305(5) Uani 1 1 d . . . . .
C26 C 0.1338(3) 0.5602(2) 0.90481(12) 0.0304(5) Uani 1 1 d . . . . .
H26 H 0.020201 0.541740 0.899665 0.036 Uiso 1 1 calc R U . . .
C27 C 0.2277(3) 0.5143(2) 0.85543(12) 0.0281(5) Uani 1 1 d . . . . .
C28 C 0.6492(3) 0.6301(2) 0.93437(12) 0.0317(5) Uani 1 1 d . . . . .
H28A H 0.693691 0.557234 0.951142 0.048 Uiso 1 1 calc R U . . .
H28B H 0.678094 0.694497 0.969600 0.048 Uiso 1 1 calc R U . . .
H28C H 0.693524 0.652699 0.889813 0.048 Uiso 1 1 calc R U . . .
C29 C 0.0963(3) 0.6871(3) 1.01154(14) 0.0424(6) Uani 1 1 d . . . . .
H29A H 0.145193 0.683921 1.059959 0.064 Uiso 1 1 calc R U . . .
H29B H -0.010643 0.642623 1.007880 0.064 Uiso 1 1 calc R U . . .
H29C H 0.085756 0.770244 0.999276 0.064 Uiso 1 1 calc R U . . .
C30 C 0.1504(3) 0.4428(2) 0.79195(13) 0.0359(6) Uani 1 1 d . . . . .
H30A H 0.157886 0.491102 0.749761 0.054 Uiso 1 1 calc R U . . .
H30B H 0.036819 0.419811 0.798688 0.054 Uiso 1 1 calc R U . . .
H30C H 0.206434 0.371066 0.786105 0.054 Uiso 1 1 calc R U . . .
C31 C 0.8530(3) 0.11054(19) 0.26530(11) 0.0238(4) Uani 1 1 d . . . . .
C32 C 0.9319(3) 0.1293(2) 0.20359(11) 0.0270(5) Uani 1 1 d . . . . .
C33 C 0.9098(3) 0.0384(2) 0.15206(12) 0.0329(5) Uani 1 1 d . . . . .
H33 H 0.961438 0.049108 0.109602 0.039 Uiso 1 1 calc R U . . .
C34 C 0.8153(3) -0.0667(2) 0.16077(13) 0.0352(6) Uani 1 1 d . . . . .
C35 C 0.7440(3) -0.0832(2) 0.22420(12) 0.0316(5) Uani 1 1 d . . . . .
H35 H 0.680288 -0.155716 0.230976 0.038 Uiso 1 1 calc R U . . .
C36 C 0.7639(3) 0.0039(2) 0.27790(11) 0.0261(5) Uani 1 1 d . . . . .
C37 C 1.0416(3) 0.2402(2) 0.19467(12) 0.0321(5) Uani 1 1 d . . . . .
H37A H 0.989832 0.309872 0.209672 0.048 Uiso 1 1 calc R U . . .
H37B H 1.063249 0.247278 0.144959 0.048 Uiso 1 1 calc R U . . .
H37C H 1.143299 0.235828 0.223534 0.048 Uiso 1 1 calc R U . . .
C38 C 0.9457(3) 1.2181(2) 0.58786(15) 0.0398(6) Uani 1 1 d . . . . .
H38 H 1.006889 1.282198 0.567679 0.048 Uiso 1 1 calc R U . . .
C39 C 0.7891(4) -0.1612(3) 0.10253(15) 0.0528(8) Uani 1 1 d . . . . .
H39A H 0.798966 -0.123577 0.056811 0.079 Uiso 1 1 calc R U . . .
H39B H 0.681097 -0.202964 0.103432 0.079 Uiso 1 1 calc R U . . .
H39C H 0.870170 -0.218306 0.109626 0.079 Uiso 1 1 calc R U . . .
C40 C 0.6971(3) -0.0203(2) 0.34814(12) 0.0304(5) Uani 1 1 d . . . . .
H40A H 0.785539 -0.032814 0.383454 0.046 Uiso 1 1 calc R U . . .
H40B H 0.620396 -0.091684 0.343854 0.046 Uiso 1 1 calc R U . . .
H40C H 0.642022 0.048023 0.362776 0.046 Uiso 1 1 calc R U . . .
N6 N 0.6608(5) 0.1320(3) 0.8732(2) 0.0959(16) Uani 0.873(5) 1 d D U P A 1
N6A N 0.577(4) 0.039(2) 0.9683(13) 0.094(6) Uani 0.127(5) 1 d D U P A 2
C41 C 0.6084(5) 0.0338(3) 0.8714(2) 0.0591(10) Uani 0.873(5) 1 d D U P A 1
C41A C 0.560(4) -0.019(3) 0.9171(14) 0.069(4) Uani 0.127(5) 1 d D U P A 2
C42 C 0.5437(11) -0.0885(6) 0.8688(3) 0.0505(13) Uani 0.873(5) 1 d D U P A 1
H42A H 0.586194 -0.130134 0.829681 0.076 Uiso 0.873(5) 1 calc R U P A 1
H42B H 0.425878 -0.092925 0.861495 0.076 Uiso 0.873(5) 1 calc R U P A 1
H42C H 0.574906 -0.125984 0.913257 0.076 Uiso 0.873(5) 1 calc R U P A 1
C42A C 0.524(8) -0.087(5) 0.852(2) 0.053(5) Uani 0.127(5) 1 d D U P A 2
H42D H 0.554610 -0.038260 0.812669 0.079 Uiso 0.127(5) 1 calc R U P A 2
H42E H 0.407960 -0.111914 0.846483 0.079 Uiso 0.127(5) 1 calc R U P A 2
H42F H 0.584022 -0.157781 0.854057 0.079 Uiso 0.127(5) 1 calc R U P A 2

loop_
_atom_site_aniso_label
_atom_site_aniso_U_11
_atom_site_aniso_U_22
_atom_site_aniso_U_33
_atom_site_aniso_U_23
_atom_site_aniso_U_13
_atom_site_aniso_U_12
Cu1 0.02486(15) 0.02613(15) 0.02153(14) -0.00101(10) 0.00468(10) 0.00400(10)
N1 0.0245(9) 0.0282(10) 0.0208(9) 0.0007(7) 0.0034(7) 0.0058(8)
N2 0.0262(9) 0.0264(10) 0.0200(9) -0.0012(7) 0.0050(7) 0.0039(8)
N3 0.0270(10) 0.0253(10) 0.0228(9) -0.0025(7) 0.0063(7) 0.0055(8)
N4 0.0258(9) 0.0259(10) 0.0227(9) -0.0028(7) 0.0063(7) 0.0000(8)
N5 0.0193(9) 0.0269(10) 0.0229(9) -0.0033(7) 0.0031(7) 0.0019(7)
C1 0.0257(12) 0.0336(13) 0.0329(12) -0.0006(10) 0.0026(9) 0.0084(10)
C2 0.0246(11) 0.0306(13) 0.0349(12) 0.0012(10) 0.0026(9) 0.0061(10)
C3 0.0245(11) 0.0280(12) 0.0370(13) 0.0025(10) 0.0024(9) 0.0053(9)
C4 0.0357(13) 0.0319(13) 0.0359(13) -0.0013(10) -0.0015(10) 0.0046(11)
C5 0.0366(14) 0.0287(13) 0.0481(15) -0.0036(11) -0.0055(11) -0.0012(11)
C7 0.0591(18) 0.0414(16) 0.0359(14) 0.0047(12) 0.0035(13) -0.0072(14)
C8 0.0490(16) 0.0348(14) 0.0375(14) 0.0000(11) -0.0013(12) -0.0094(12)
C9 0.0241(11) 0.0295(12) 0.0195(10) -0.0021(8) 0.0035(8) 0.0011(9)
C10 0.0332(12) 0.0286(12) 0.0251(11) 0.0037(9) 0.0016(9) 0.0072(10)
C11 0.0301(12) 0.0280(12) 0.0268(11) 0.0000(9) 0.0025(9) 0.0088(10)
C12 0.0298(12) 0.0310(12) 0.0218(10) -0.0037(9) 0.0088(9) 0.0019(10)
C13 0.0267(11) 0.0254(11) 0.0227(10) -0.0023(8) 0.0056(9) 0.0075(9)
C14 0.0281(11) 0.0258(11) 0.0230(10) -0.0022(9) 0.0067(9) 0.0053(9)
C15 0.0346(13) 0.0289(12) 0.0258(11) -0.0054(9) 0.0060(9) 0.0009(10)
C16 0.0348(13) 0.0276(12) 0.0323(12) -0.0035(10) 0.0074(10) -0.0029(10)
C17 0.0316(12) 0.0287(12) 0.0269(11) -0.0012(9) 0.0112(9) 0.0028(10)
C18 0.0366(13) 0.0243(12) 0.0254(11) -0.0052(9) 0.0079(10) 0.0002(10)
C19 0.0268(11) 0.0228(11) 0.0215(10) -0.0013(8) 0.0072(8) 0.0012(9)
C20 0.0211(11) 0.0381(13) 0.0283(11) -0.0017(10) 0.0026(9) 0.0028(10)
C21 0.0233(11) 0.0394(14) 0.0247(11) -0.0026(10) 0.0035(9) -0.0031(10)
C22 0.0247(11) 0.0288(12) 0.0207(10) 0.0033(9) 0.0043(8) 0.0055(9)
C23 0.0249(11) 0.0305(12) 0.0213(10) 0.0041(9) 0.0026(8) 0.0031(9)
C24 0.0317(12) 0.0375(13) 0.0201(10) -0.0008(9) 0.0035(9) 0.0043(10)
C25 0.0283(12) 0.0391(14) 0.0265(11) 0.0057(10) 0.0087(9) 0.0087(10)
C26 0.0223(11) 0.0376(13) 0.0322(12) 0.0073(10) 0.0044(9) 0.0053(10)
C27 0.0264(11) 0.0310(12) 0.0270(11) 0.0040(9) 0.0032(9) 0.0017(9)
C28 0.0263(12) 0.0394(14) 0.0287(12) -0.0021(10) 0.0019(9) 0.0007(10)
C29 0.0372(14) 0.0580(18) 0.0351(13) 0.0005(12) 0.0137(11) 0.0116(13)
C30 0.0272(12) 0.0424(15) 0.0367(13) -0.0037(11) -0.0018(10) 0.0006(11)
C31 0.0225(10) 0.0265(11) 0.0232(10) -0.0040(9) 0.0017(8) 0.0071(9)
C32 0.0231(11) 0.0337(13) 0.0254(11) -0.0008(9) 0.0038(9) 0.0082(9)
C33 0.0342(13) 0.0409(14) 0.0256(11) -0.0051(10) 0.0091(10) 0.0099(11)
C34 0.0381(14) 0.0350(14) 0.0337(13) -0.0091(10) 0.0059(10) 0.0094(11)
C35 0.0328(13) 0.0261(12) 0.0363(13) -0.0048(10) 0.0051(10) 0.0038(10)
C36 0.0240(11) 0.0277(12) 0.0281(11) -0.0018(9) 0.0044(9) 0.0088(9)
C37 0.0282(12) 0.0406(14) 0.0288(12) 0.0036(10) 0.0078(9) 0.0051(10)
C38 0.0380(14) 0.0301(13) 0.0507(16) 0.0056(11) 0.0051(12) -0.0022(11)
C39 0.064(2) 0.0485(17) 0.0459(16) -0.0206(14) 0.0159(14) 0.0008(15)
C40 0.0301(12) 0.0287(12) 0.0329(12) 0.0012(10) 0.0067(10) 0.0022(10)
N6 0.103(3) 0.0443(15) 0.130(4) 0.0013(19) -0.059(3) 0.0064(16)
N6A 0.115(13) 0.082(10) 0.083(8) -0.026(8) -0.010(9) 0.022(10)
C41 0.072(2) 0.0418(14) 0.061(2) -0.0035(16) -0.0246(19) 0.0165(14)
C41A 0.081(8) 0.055(7) 0.070(7) -0.007(6) -0.011(7) 0.023(7)
C42 0.067(3) 0.0423(16) 0.044(3) 0.000(2) -0.001(2) 0.0170(18)
C42A 0.052(10) 0.045(9) 0.065(8) -0.001(7) -0.007(8) 0.031(8)

loop_
_atom_type_symbol
_atom_type_description
_atom_type_scat_dispersion_real
_atom_type_scat_dispersion_imag
_atom_type_scat_source
C C 0.0033 0.0016 'International Tables Vol C Tables 4.2.6.8 and 6.1.1.4'
H H 0.0000 0.0000 'International Tables Vol C Tables 4.2.6.8 and 6.1.1.4'
Cu Cu 0.3201 1.2651 'International Tables Vol C Tables 4.2.6.8 and 6.1.1.4'
N N 0.0061 0.0033 'International Tables Vol C Tables 4.2.6.8 and 6.1.1.4'

loop_
_geom_angle_atom_site_label_1
_geom_angle_atom_site_label_2
_geom_angle_atom_site_label_3
_geom_angle
_geom_angle_site_symmetry_1
_geom_angle_site_symmetry_3
_geom_angle_publ_flag
C1 Cu1 C9 124.03(9) . . ?
C1 Cu1 C19 111.49(9) . 2_666 ?
C9 Cu1 C19 123.20(9) . 2_666 ?
C9 N1 C10 112.04(18) . . ?
C9 N1 C22 123.44(18) . . ?
C10 N1 C22 124.46(18) . . ?
C9 N2 C11 112.39(17) . . ?
C9 N2 C12 123.09(19) . . ?
C11 N2 C12 124.41(18) . . ?
C14 N3 C13 117.79(19) . . ?
C19 N4 C18 123.16(19) . . ?
C19 N4 C21 112.20(18) . . ?
C21 N4 C18 124.41(18) . . ?
C19 N5 C20 112.14(18) . . ?
C19 N5 C31 124.23(18) . . ?
C20 N5 C31 123.61(18) . . ?
C2 C1 Cu1 170.8(2) . . ?
C1 C2 C3 175.6(2) . . ?
C4 C3 C2 122.4(2) . . ?
C4 C3 C8 118.0(2) . . ?
C8 C3 C2 119.6(2) . . ?
C3 C4 H4 119.8 . . ?
C5 C4 C3 120.4(2) . . ?
C5 C4 H4 119.8 . . ?
C4 C5 H5 119.5 . . ?
C38 C5 C4 121.0(2) . . ?
C38 C5 H5 119.5 . . ?
C8 C7 H7 120.2 . . ?
C38 C7 H7 120.2 . . ?
C38 C7 C8 119.6(3) . . ?
C3 C8 H8 119.3 . . ?
C7 C8 C3 121.4(2) . . ?
C7 C8 H8 119.3 . . ?
N1 C9 Cu1 130.56(15) . . ?
N2 C9 Cu1 127.06(15) . . ?
N2 C9 N1 102.38(18) . . ?
N1 C10 H10 126.7 . . ?
C11 C10 N1 106.5(2) . . ?
C11 C10 H10 126.7 . . ?
N2 C11 H11 126.7 . . ?
C10 C11 N2 106.64(19) . . ?
C10 C11 H11 126.7 . . ?
N2 C12 H12A 108.5 . . ?
N2 C12 H12B 108.5 . . ?
N2 C12 C13 115.11(19) . . ?
H12A C12 H12B 107.5 . . ?
C13 C12 H12A 108.5 . . ?
C13 C12 H12B 108.5 . . ?
N3 C13 C12 112.88(19) . . ?
N3 C13 C17 122.8(2) . . ?
C17 C13 C12 124.33(19) . . ?
N3 C14 C15 123.1(2) . . ?
N3 C14 C18 115.44(19) . . ?
C15 C14 C18 121.46(19) . . ?
C14 C15 H15 120.9 . . ?
C16 C15 C14 118.2(2) . . ?
C16 C15 H15 120.9 . . ?
C15 C16 H16 120.2 . . ?
C15 C16 C17 119.7(2) . . ?
C17 C16 H16 120.2 . . ?
C13 C17 H17 120.8 . . ?
C16 C17 C13 118.5(2) . . ?
C16 C17 H17 120.8 . . ?
N4 C18 C14 112.53(18) . . ?
N4 C18 H18A 109.1 . . ?
N4 C18 H18B 109.1 . . ?
C14 C18 H18A 109.1 . . ?
C14 C18 H18B 109.1 . . ?
H18A C18 H18B 107.8 . . ?
N4 C19 Cu1 123.76(15) . 2_666 ?
N4 C19 N5 102.43(18) . . ?
N5 C19 Cu1 133.50(15) . 2_666 ?
N5 C20 H20 126.7 . . ?
C21 C20 N5 106.7(2) . . ?
C21 C20 H20 126.7 . . ?
N4 C21 H21 126.7 . . ?
C20 C21 N4 106.56(19) . . ?
C20 C21 H21 126.7 . . ?
C23 C22 N1 118.33(19) . . ?
C27 C22 N1 119.24(19) . . ?
C27 C22 C23 122.4(2) . . ?
C22 C23 C28 121.35(19) . . ?
C24 C23 C22 117.4(2) . . ?
C24 C23 C28 121.2(2) . . ?
C23 C24 H24 119.0 . . ?
C25 C24 C23 122.0(2) . . ?
C25 C24 H24 119.0 . . ?
C24 C25 C26 118.6(2) . . ?
C24 C25 C29 120.9(2) . . ?
C26 C25 C29 120.5(2) . . ?
C25 C26 H26 119.1 . . ?
C25 C26 C27 121.7(2) . . ?
C27 C26 H26 119.1 . . ?
C22 C27 C26 117.8(2) . . ?
C22 C27 C30 121.3(2) . . ?
C26 C27 C30 120.9(2) . . ?
C23 C28 H28A 109.5 . . ?
C23 C28 H28B 109.5 . . ?
C23 C28 H28C 109.5 . . ?
H28A C28 H28B 109.5 . . ?
H28A C28 H28C 109.5 . . ?
H28B C28 H28C 109.5 . . ?
C25 C29 H29A 109.5 . . ?
C25 C29 H29B 109.5 . . ?
C25 C29 H29C 109.5 . . ?
H29A C29 H29B 109.5 . . ?
H29A C29 H29C 109.5 . . ?
H29B C29 H29C 109.5 . . ?
C27 C30 H30A 109.5 . . ?
C27 C30 H30B 109.5 . . ?
C27 C30 H30C 109.5 . . ?
H30A C30 H30B 109.5 . . ?
H30A C30 H30C 109.5 . . ?
H30B C30 H30C 109.5 . . ?
C32 C31 N5 117.9(2) . . ?
C36 C31 N5 119.51(18) . . ?
C36 C31 C32 122.5(2) . . ?
C31 C32 C37 121.4(2) . . ?
C33 C32 C31 117.2(2) . . ?
C33 C32 C37 121.4(2) . . ?
C32 C33 H33 118.9 . . ?
C34 C33 C32 122.2(2) . . ?
C34 C33 H33 118.9 . . ?
C33 C34 C35 118.5(2) . . ?
C33 C34 C39 120.6(2) . . ?
C35 C34 C39 120.9(2) . . ?
C34 C35 H35 119.1 . . ?
C36 C35 C34 121.7(2) . . ?
C36 C35 H35 119.1 . . ?
C31 C36 C35 117.7(2) . . ?
C31 C36 C40 121.69(19) . . ?
C35 C36 C40 120.6(2) . . ?
C32 C37 H37A 109.5 . . ?
C32 C37 H37B 109.5 . . ?
C32 C37 H37C 109.5 . . ?
H37A C37 H37B 109.5 . . ?
H37A C37 H37C 109.5 . . ?
H37B C37 H37C 109.5 . . ?
C5 C38 C7 119.6(2) . . ?
C5 C38 H38 120.2 . . ?
C7 C38 H38 120.2 . . ?
C34 C39 H39A 109.5 . . ?
C34 C39 H39B 109.5 . . ?
C34 C39 H39C 109.5 . . ?
H39A C39 H39B 109.5 . . ?
H39A C39 H39C 109.5 . . ?
H39B C39 H39C 109.5 . . ?
C36 C40 H40A 109.5 . . ?
C36 C40 H40B 109.5 . . ?
C36 C40 H40C 109.5 . . ?
H40A C40 H40B 109.5 . . ?
H40A C40 H40C 109.5 . . ?
H40B C40 H40C 109.5 . . ?
N6 C41 C42 179.5(6) . . ?
N6A C41A C42A 174(4) . . ?
C41 C42 H42A 109.5 . . ?
C41 C42 H42B 109.5 . . ?
C41 C42 H42C 109.5 . . ?
H42A C42 H42B 109.5 . . ?
H42A C42 H42C 109.5 . . ?
H42B C42 H42C 109.5 . . ?
C41A C42A H42D 109.5 . . ?
C41A C42A H42E 109.5 . . ?
C41A C42A H42F 109.5 . . ?
H42D C42A H42E 109.5 . . ?
H42D C42A H42F 109.5 . . ?
H42E C42A H42F 109.5 . . ?

loop_
_geom_bond_atom_site_label_1
_geom_bond_atom_site_label_2
_geom_bond_distance
_geom_bond_site_symmetry_2
_geom_bond_publ_flag
Cu1 C1 1.928(3) . ?
Cu1 C9 1.957(2) . ?
Cu1 C19 1.978(2) 2_666 ?
N1 C9 1.370(3) . ?
N1 C10 1.390(3) . ?
N1 C22 1.440(3) . ?
N2 C9 1.366(3) . ?
N2 C11 1.385(3) . ?
N2 C12 1.458(3) . ?
N3 C13 1.349(3) . ?
N3 C14 1.340(3) . ?
N4 C18 1.456(3) . ?
N4 C19 1.365(3) . ?
N4 C21 1.389(3) . ?
N5 C19 1.369(3) . ?
N5 C20 1.387(3) . ?
N5 C31 1.441(3) . ?
C1 C2 1.222(3) . ?
C2 C3 1.444(3) . ?
C3 C4 1.391(3) . ?
C3 C8 1.394(3) . ?
C4 H4 0.9500 . ?
C4 C5 1.386(4) . ?
C5 H5 0.9500 . ?
C5 C38 1.372(4) . ?
C7 H7 0.9500 . ?
C7 C8 1.386(4) . ?
C7 C38 1.384(4) . ?
C8 H8 0.9500 . ?
C10 H10 0.9500 . ?
C10 C11 1.339(3) . ?
C11 H11 0.9500 . ?
C12 H12A 0.9900 . ?
C12 H12B 0.9900 . ?
C12 C13 1.513(3) . ?
C13 C17 1.385(3) . ?
C14 C15 1.392(3) . ?
C14 C18 1.513(3) . ?
C15 H15 0.9500 . ?
C15 C16 1.381(3) . ?
C16 H16 0.9500 . ?
C16 C17 1.385(3) . ?
C17 H17 0.9500 . ?
C18 H18A 0.9900 . ?
C18 H18B 0.9900 . ?
C20 H20 0.9500 . ?
C20 C21 1.338(3) . ?
C21 H21 0.9500 . ?
C22 C23 1.396(3) . ?
C22 C27 1.388(3) . ?
C23 C24 1.394(3) . ?
C23 C28 1.510(3) . ?
C24 H24 0.9500 . ?
C24 C25 1.385(3) . ?
C25 C26 1.388(3) . ?
C25 C29 1.514(3) . ?
C26 H26 0.9500 . ?
C26 C27 1.393(3) . ?
C27 C30 1.507(3) . ?
C28 H28A 0.9800 . ?
C28 H28B 0.9800 . ?
C28 H28C 0.9800 . ?
C29 H29A 0.9800 . ?
C29 H29B 0.9800 . ?
C29 H29C 0.9800 . ?
C30 H30A 0.9800 . ?
C30 H30B 0.9800 . ?
C30 H30C 0.9800 . ?
C31 C32 1.402(3) . ?
C31 C36 1.389(3) . ?
C32 C33 1.396(3) . ?
C32 C37 1.500(3) . ?
C33 H33 0.9500 . ?
C33 C34 1.382(4) . ?
C34 C35 1.395(3) . ?
C34 C39 1.514(3) . ?
C35 H35 0.9500 . ?
C35 C36 1.395(3) . ?
C36 C40 1.508(3) . ?
C37 H37A 0.9800 . ?
C37 H37B 0.9800 . ?
C37 H37C 0.9800 . ?
C38 H38 0.9500 . ?
C39 H39A 0.9800 . ?
C39 H39B 0.9800 . ?
C39 H39C 0.9800 . ?
C40 H40A 0.9800 . ?
C40 H40B 0.9800 . ?
C40 H40C 0.9800 . ?
N6 C41 1.152(5) . ?
N6A C41A 1.157(17) . ?
C41 C42 1.432(8) . ?
C41A C42A 1.438(18) . ?
C42 H42A 0.9800 . ?
C42 H42B 0.9800 . ?
C42 H42C 0.9800 . ?
C42A H42D 0.9800 . ?
C42A H42E 0.9800 . ?
C42A H42F 0.9800 . ?

loop_
_geom_torsion_atom_site_label_1
_geom_torsion_atom_site_label_2
_geom_torsion_atom_site_label_3
_geom_torsion_atom_site_label_4
_geom_torsion
_geom_torsion_site_symmetry_1
_geom_torsion_site_symmetry_2
_geom_torsion_site_symmetry_3
_geom_torsion_site_symmetry_4
_geom_torsion_publ_flag
N1 C10 C11 N2 0.2(3) . . . . ?
N1 C22 C23 C24 177.8(2) . . . . ?
N1 C22 C23 C28 -2.8(3) . . . . ?
N1 C22 C27 C26 -179.4(2) . . . . ?
N1 C22 C27 C30 -1.6(3) . . . . ?
N2 C12 C13 N3 176.90(18) . . . . ?
N2 C12 C13 C17 -2.4(3) . . . . ?
N3 C13 C17 C16 0.0(3) . . . . ?
N3 C14 C15 C16 0.0(4) . . . . ?
N3 C14 C18 N4 121.5(2) . . . . ?
N5 C20 C21 N4 -0.9(2) . . . . ?
N5 C31 C32 C33 -178.5(2) . . . . ?
N5 C31 C32 C37 4.2(3) . . . . ?
N5 C31 C36 C35 177.6(2) . . . . ?
N5 C31 C36 C40 -5.3(3) . . . . ?
C2 C3 C4 C5 178.1(2) . . . . ?
C2 C3 C8 C7 -177.5(3) . . . . ?
C3 C4 C5 C38 -0.9(4) . . . . ?
C4 C3 C8 C7 0.8(4) . . . . ?
C4 C5 C38 C7 1.1(4) . . . . ?
C8 C3 C4 C5 -0.1(4) . . . . ?
C8 C7 C38 C5 -0.4(4) . . . . ?
C9 N1 C10 C11 -0.4(3) . . . . ?
C9 N1 C22 C23 -93.3(3) . . . . ?
C9 N1 C22 C27 86.8(3) . . . . ?
C9 N2 C11 C10 0.0(3) . . . . ?
C9 N2 C12 C13 -108.5(2) . . . . ?
C10 N1 C9 Cu1 179.82(17) . . . . ?
C10 N1 C9 N2 0.4(2) . . . . ?
C10 N1 C22 C23 83.7(3) . . . . ?
C10 N1 C22 C27 -96.2(3) . . . . ?
C11 N2 C9 Cu1 -179.71(16) . . . . ?
C11 N2 C9 N1 -0.3(2) . . . . ?
C11 N2 C12 C13 75.5(3) . . . . ?
C12 N2 C9 Cu1 3.9(3) . . . . ?
C12 N2 C9 N1 -176.66(19) . . . . ?
C12 N2 C11 C10 176.4(2) . . . . ?
C12 C13 C17 C16 179.3(2) . . . . ?
C13 N3 C14 C15 -0.3(3) . . . . ?
C13 N3 C14 C18 179.14(19) . . . . ?
C14 N3 C13 C12 -179.04(19) . . . . ?
C14 N3 C13 C17 0.3(3) . . . . ?
C14 C15 C16 C17 0.4(4) . . . . ?
C15 C14 C18 N4 -59.1(3) . . . . ?
C15 C16 C17 C13 -0.4(4) . . . . ?
C18 N4 C19 Cu1 0.0(3) . . . 2_666 ?
C18 N4 C19 N5 -174.41(18) . . . . ?
C18 N4 C21 C20 175.0(2) . . . . ?
C18 C14 C15 C16 -179.4(2) . . . . ?
C19 N4 C18 C14 94.3(2) . . . . ?
C19 N4 C21 C20 0.3(3) . . . . ?
C19 N5 C20 C21 1.2(3) . . . . ?
C19 N5 C31 C32 99.0(2) . . . . ?
C19 N5 C31 C36 -83.3(3) . . . . ?
C20 N5 C19 Cu1 -174.53(17) . . . 2_666 ?
C20 N5 C19 N4 -0.9(2) . . . . ?
C20 N5 C31 C32 -79.2(3) . . . . ?
C20 N5 C31 C36 98.5(3) . . . . ?
C21 N4 C18 C14 -79.8(3) . . . . ?
C21 N4 C19 Cu1 174.77(15) . . . 2_666 ?
C21 N4 C19 N5 0.4(2) . . . . ?
C22 N1 C9 Cu1 -2.8(3) . . . . ?
C22 N1 C9 N2 177.74(19) . . . . ?
C22 N1 C10 C11 -177.7(2) . . . . ?
C22 C23 C24 C25 1.7(3) . . . . ?
C23 C22 C27 C26 0.7(3) . . . . ?
C23 C22 C27 C30 178.5(2) . . . . ?
C23 C24 C25 C26 0.6(4) . . . . ?
C23 C24 C25 C29 -177.9(2) . . . . ?
C24 C25 C26 C27 -2.4(4) . . . . ?
C25 C26 C27 C22 1.7(3) . . . . ?
C25 C26 C27 C30 -176.1(2) . . . . ?
C27 C22 C23 C24 -2.4(3) . . . . ?
C27 C22 C23 C28 177.0(2) . . . . ?
C28 C23 C24 C25 -177.8(2) . . . . ?
C29 C25 C26 C27 176.1(2) . . . . ?
C31 N5 C19 Cu1 7.1(3) . . . 2_666 ?
C31 N5 C19 N4 -179.31(18) . . . . ?
C31 N5 C20 C21 179.6(2) . . . . ?
C31 C32 C33 C34 -0.4(4) . . . . ?
C32 C31 C36 C35 -4.8(3) . . . . ?
C32 C31 C36 C40 172.3(2) . . . . ?
C32 C33 C34 C35 -2.0(4) . . . . ?
C32 C33 C34 C39 177.7(2) . . . . ?
C33 C34 C35 C36 1.1(4) . . . . ?
C34 C35 C36 C31 2.2(3) . . . . ?
C34 C35 C36 C40 -174.9(2) . . . . ?
C36 C31 C32 C33 3.9(3) . . . . ?
C36 C31 C32 C37 -173.4(2) . . . . ?
C37 C32 C33 C34 176.9(2) . . . . ?
C38 C7 C8 C3 -0.6(4) . . . . ?
C39 C34 C35 C36 -178.6(2) . . . . ?
